data_7232136
loop_
_publ_author_name
'Wilm, Lukas F. B.'
'Eder, Tobias'
'M\"uck-Lichtenfeld, Christian'
'Mehlmann, Paul'
'W\"unsche, Marius'
'Bu\&s, Florenz'
'Dielmann, Fabian'

_publ_section_title
;
 Reversible CO2 fixation by N-heterocyclic imines forming water-stable
 zwitterionic nitrogen-base--CO2 adducts
;
_journal_issue 3
_journal_name_full 'Green Chemistry'
_journal_page_first 640
_journal_paper_doi 10.1039/C8GC02952K
_journal_volume 21
_journal_year 2019
_chemical_formula_moiety 'C12 H21 N3 O2'
_chemical_formula_sum 'C12 H21 N3 O2'
_chemical_formula_weight 239.32
_space_group_crystal_system monoclinic
_space_group_IT_number 14
_space_group_name_Hall '-P 2ybc'
_space_group_name_H-M_alt 'P 1 21/c 1'
_symmetry_space_group_name_Hall '-P 2ybc'
_symmetry_space_group_name_H-M 'P 1 21/c 1'
_atom_sites_solution_hydrogens mixed
_atom_sites_solution_primary iterative
_audit_creation_date 2018-07-23
_audit_creation_method
;
Olex2 1.2
(compiled 2018.05.29 svn.r3508 for OlexSys, GUI svn.r5506)
;
_audit_update_record
;
2018-09-05 deposited with the CCDC.
2019-01-10 downloaded from the CCDC.
;
_cell_angle_alpha 90
_cell_angle_beta 114.8120(7)
_cell_angle_gamma 90
_cell_formula_units_Z 4
_cell_length_a 9.36320(10)
_cell_length_b 18.2488(2)
_cell_length_c 8.12900(10)
_cell_measurement_reflns_used 8740
_cell_measurement_temperature 100(2)
_cell_measurement_theta_max 29.535
_cell_measurement_theta_min 2.978
_cell_volume 1260.76(3)
_computing_cell_refinement 'SAINT v8.37A (Bruker, 2015)'
_computing_data_collection 'Bruker APEX2'
_computing_data_reduction 'SAINT v8.37A (Bruker, 2015)'
_computing_molecular_graphics 'Olex2 (Dolomanov et al., 2009)'
_computing_publication_material 'Olex2 (Dolomanov et al., 2009)'
_computing_structure_refinement 'ShelXL (Sheldrick, 2015)'
_computing_structure_solution
;
Superflip (Palatinus & Chapuis, 2007;Palatinus & van der Lee, 2008;
Palatinus et al., 2012)
;
_diffrn_ambient_temperature 100.0
_diffrn_measured_fraction_theta_full 0.996
_diffrn_measured_fraction_theta_max 0.997
_diffrn_measurement_device_type 'Bruker APEX-II CCD'
_diffrn_measurement_method '\f and \w scans'
_diffrn_radiation_type MoK\a
_diffrn_radiation_wavelength 0.71073
_diffrn_reflns_av_R_equivalents 0.0246
_diffrn_reflns_av_unetI/netI 0.0167
_diffrn_reflns_Laue_measured_fraction_full 0.996
_diffrn_reflns_Laue_measured_fraction_max 0.997
_diffrn_reflns_limit_h_max 12
_diffrn_reflns_limit_h_min -12
_diffrn_reflns_limit_k_max 25
_diffrn_reflns_limit_k_min -25
_diffrn_reflns_limit_l_max 11
_diffrn_reflns_limit_l_min -11
_diffrn_reflns_number 20780
_diffrn_reflns_point_group_measured_fraction_full 0.996
_diffrn_reflns_point_group_measured_fraction_max 0.997
_diffrn_reflns_theta_full 25.242
_diffrn_reflns_theta_max 29.555
_diffrn_reflns_theta_min 3.010
_diffrn_standards_number 0
_exptl_absorpt_coefficient_mu 0.087
_exptl_absorpt_correction_T_max 1.0000
_exptl_absorpt_correction_T_min 0.9029
_exptl_absorpt_correction_type multi-scan
_exptl_absorpt_process_details
;
SADABS-2016/2 (Bruker,2016/2) was used for absorption correction.
wR2(int) was 0.0991 before and 0.0298 after correction.
The Ratio of minimum to maximum transmission is 0.9029.
The \l/2 correction factor is 0.00150.
;
_exptl_crystal_colour colourless
_exptl_crystal_colour_primary colourless
_exptl_crystal_density_diffrn 1.261
_exptl_crystal_description block
_exptl_crystal_F_000 520
_exptl_crystal_size_max 0.28
_exptl_crystal_size_mid 0.23
_exptl_crystal_size_min 0.11
_refine_diff_density_max 0.433
_refine_diff_density_min -0.338
_refine_diff_density_rms 0.052
_refine_ls_extinction_method none
_refine_ls_goodness_of_fit_ref 1.096
_refine_ls_hydrogen_treatment mixed
_refine_ls_matrix_type full
_refine_ls_number_parameters 182
_refine_ls_number_reflns 3523
_refine_ls_number_restraints 0
_refine_ls_restrained_S_all 1.096
_refine_ls_R_factor_all 0.0475
_refine_ls_R_factor_gt 0.0417
_refine_ls_shift/su_max 0.000
_refine_ls_shift/su_mean 0.000
_refine_ls_structure_factor_coef Fsqd
_refine_ls_weighting_details 'w=1/[\s^2^(Fo^2^)+(0.0498P)^2^+0.5785P] where P=(Fo^2^+2Fc^2^)/3'
_refine_ls_weighting_scheme calc
_refine_ls_wR_factor_gt 0.1073
_refine_ls_wR_factor_ref 0.1115
_reflns_Friedel_coverage 0.000
_reflns_number_gt 3122
_reflns_number_total 3523
_reflns_threshold_expression 'I > 2\s(I)'
_cod_data_source_file c8gc02952k2.cif
_cod_data_source_block p21c
_cod_depositor_comments 'Adding full bibliography for 7232134--7232146.cif.'
_cod_database_code 7232136
_shelxl_version_number 2013-4
_shelx_space_group_comment
;
The symmetry employed for this shelxl refinement is uniquely defined
by the following loop, which should always be used as a source of
symmetry information in preference to the above space-group names.
They are only intended as comments.
;
_olex2_refinement_description
;
1. Others
 Fixed Sof: C5(0.75) H5(0.75) C5A(0.25) H5A(0.25) C6A(0.25) H6AA(0.25)
 H6AB(0.25) H6AC(0.25) C6(0.75) H6A(0.75) H6B(0.75) H6C(0.75) H7AA(0.75)
 H7AB(0.75) H7AC(0.75) H7BD(0.25) H7BE(0.25) H7BF(0.25)
 Fixed Uiso: H5(0.014) H5A(0.028) H6AA(0.044) H6AB(0.044) H6AC(0.044)
 H6A(0.028) H6B(0.028) H6C(0.028) H7AA(0.031) H7AB(0.031) H7AC(0.031)
 H7BD(0.031) H7BE(0.031) H7BF(0.031) H8A(0.028) H8B(0.028) H8C(0.028) H9A(0.03)
 H9B(0.03) H9C(0.03) H10(0.017) H11A(0.025) H11B(0.025) H11C(0.025) H12A(0.029)
 H12B(0.029) H12C(0.029)
 Fixed X: H5(0.9009) H5A(0.9791) H6AA(0.9419) H6AB(1.1105) H6AC(0.9806)
 H6A(0.9826) H6B(1.1255) H6C(1.0659) H7AA(0.9871) H7AB(1.0796) H7AC(0.9024)
 H7BD(0.9357) H7BE(1.0913) H7BF(0.93) H8A(0.6757) H8B(0.5152) H8C(0.6807)
 H9A(0.2758) H9B(0.3145) H9C(0.2829) H10(0.5629) H11A(0.5114) H11B(0.3686)
 H11C(0.3485) H12A(0.2671) H12B(0.3195) H12C(0.3999)
 Fixed Y: H5(0.2833) H5A(0.3997) H6AA(0.25) H6AB(0.2871) H6AC(0.2908)
 H6A(0.2973) H6B(0.2967) H6C(0.3726) H7AA(0.4336) H7AB(0.3669) H7AC(0.3845)
 H7BD(0.4336) H7BE(0.3843) H7BF(0.3504) H8A(0.2362) H8B(0.2732) H8C(0.3074)
 H9A(0.3876) H9B(0.3049) H9C(0.3246) H10(0.4724) H11A(0.3601) H11B(0.4141)
 H11C(0.353) H12A(0.4649) H12B(0.5249) H12C(0.5237)
 Fixed Z: H5(0.7855) H5A(0.6705) H6AA(0.7084) H6AB(0.7626) H6AC(0.5576)
 H6A(0.5411) H6B(0.7384) H6C(0.633) H7AA(0.8655) H7AB(0.9935) H7AC(0.9614)
 H7BD(0.9034) H7BE(0.9737) H7BF(0.9631) H8A(0.7578) H8B(0.7411) H8C(0.8751)
 H9A(0.4088) H9B(0.4796) H9C(0.2753) H10(0.1784) H11A(0.0345) H11B(-0.0768)
 H11C(0.0532) H12A(0.1979) H12B(0.0905) H12C(0.3074)
;
_olex2_submission_special_instructions 'No special instructions were received'

loop_
_space_group_symop_operation_xyz
'x, y, z'
'-x, y+1/2, -z+1/2'
'-x, -y, -z'
'x, -y-1/2, z-1/2'

loop_
_atom_site_label
_atom_site_type_symbol
_atom_site_fract_x
_atom_site_fract_y
_atom_site_fract_z
_atom_site_U_iso_or_equiv
_atom_site_adp_type
_atom_site_occupancy
_atom_site_site_symmetry_order
_atom_site_calc_flag
_atom_site_refinement_flags_posn
_atom_site_refinement_flags_occupancy
_atom_site_disorder_assembly
_atom_site_disorder_group
O1 O 0.80958(10) 0.36829(5) 0.20009(11) 0.02075(19) Uani 1 1 d . . . .
O2 O 0.99956(10) 0.45493(5) 0.30219(11) 0.01953(18) Uani 1 1 d . . . .
N1 N 0.82228(11) 0.44636(5) 0.42386(13) 0.0176(2) Uani 1 1 d . . A 2
H1 H 0.883(2) 0.4778(10) 0.508(2) 0.033(4) Uiso 1 1 d . . . .
N2 N 0.75903(10) 0.35866(5) 0.60680(12) 0.01547(19) Uani 1 1 d . . . .
N3 N 0.56309(10) 0.40233(5) 0.36960(11) 0.01112(17) Uani 1 1 d . . . .
C1 C 0.88179(12) 0.42067(6) 0.29731(14) 0.0145(2) Uani 1 1 d . . . .
C2 C 0.72109(12) 0.40356(6) 0.46353(13) 0.0137(2) Uani 1 1 d . . . .
C3 C 0.62252(12) 0.33046(6) 0.60930(14) 0.0138(2) Uani 1 1 d . . . .
C4 C 0.49977(12) 0.35665(5) 0.45982(13) 0.01201(19) Uani 1 1 d . . . .
C5 C 0.9161(2) 0.33266(10) 0.7421(2) 0.0117(3) Uani 0.75 1 d . P B 1
H5 H 0.9009 0.2833 0.7855 0.014 Uiso 0.75 1 calc R P B 1
C5A C 0.9377(7) 0.3605(4) 0.7249(9) 0.0230(12) Uani 0.25 1 d . P B 2
H5A H 0.9791 0.3997 0.6705 0.028 Uiso 0.25 1 calc R P B 2
C6A C 0.9977(7) 0.2913(4) 0.6851(8) 0.0296(12) Uani 0.25 1 d . P B 2
H6AA H 0.9419 0.2500 0.7084 0.044 Uiso 0.25 1 calc GR P B 2
H6AB H 1.1105 0.2871 0.7626 0.044 Uiso 0.25 1 calc GR P B 2
H6AC H 0.9806 0.2908 0.5576 0.044 Uiso 0.25 1 calc GR P B 2
C6 C 1.03312(19) 0.32403(11) 0.6558(2) 0.0190(3) Uani 0.75 1 d . P B 1
H6A H 0.9826 0.2973 0.5411 0.028 Uiso 0.75 1 calc GR P B 1
H6B H 1.1255 0.2967 0.7384 0.028 Uiso 0.75 1 calc GR P B 1
H6C H 1.0659 0.3726 0.6330 0.028 Uiso 0.75 1 calc GR P B 1
C7 C 0.97669(13) 0.38402(7) 0.90522(15) 0.0205(2) Uani 1 1 d . . . .
H7AA H 0.9871 0.4336 0.8655 0.031 Uiso 0.75 1 calc R P B 1
H7AB H 1.0796 0.3669 0.9935 0.031 Uiso 0.75 1 calc R P B 1
H7AC H 0.9024 0.3845 0.9614 0.031 Uiso 0.75 1 calc R P B 1
H7BD H 0.9357 0.4336 0.9034 0.031 Uiso 0.25 1 calc R P B 2
H7BE H 1.0913 0.3843 0.9737 0.031 Uiso 0.25 1 calc R P B 2
H7BF H 0.9300 0.3504 0.9631 0.031 Uiso 0.25 1 calc R P B 2
C8 C 0.62361(14) 0.28272(6) 0.75864(15) 0.0189(2) Uani 1 1 d . . . .
H8A H 0.6757 0.2362 0.7578 0.028 Uiso 1 1 calc GR . . .
H8B H 0.5152 0.2732 0.7411 0.028 Uiso 1 1 calc GR . . .
H8C H 0.6807 0.3074 0.8751 0.028 Uiso 1 1 calc GR . . .
C9 C 0.32854(13) 0.34221(7) 0.40081(16) 0.0201(2) Uani 1 1 d . . . .
H9A H 0.2758 0.3876 0.4088 0.030 Uiso 1 1 calc GR . . .
H9B H 0.3145 0.3049 0.4796 0.030 Uiso 1 1 calc GR . . .
H9C H 0.2829 0.3246 0.2753 0.030 Uiso 1 1 calc GR . . .
C10 C 0.48181(12) 0.44140(6) 0.19473(13) 0.0138(2) Uani 1 1 d . . . .
H10 H 0.5629 0.4724 0.1784 0.017 Uiso 1 1 calc R . . .
C11 C 0.42226(13) 0.38729(6) 0.03738(14) 0.0166(2) Uani 1 1 d . . . .
H11A H 0.5114 0.3601 0.0345 0.025 Uiso 1 1 calc GR . . .
H11B H 0.3686 0.4141 -0.0768 0.025 Uiso 1 1 calc GR . . .
H11C H 0.3485 0.3530 0.0532 0.025 Uiso 1 1 calc GR . . .
C12 C 0.35587(13) 0.49334(6) 0.19790(15) 0.0193(2) Uani 1 1 d . . . .
H12A H 0.2671 0.4649 0.1979 0.029 Uiso 1 1 calc GR . . .
H12B H 0.3195 0.5249 0.0905 0.029 Uiso 1 1 calc GR . . .
H12C H 0.3999 0.5237 0.3074 0.029 Uiso 1 1 calc GR . . .

loop_
_atom_site_aniso_label
_atom_site_aniso_U_11
_atom_site_aniso_U_22
_atom_site_aniso_U_33
_atom_site_aniso_U_23
_atom_site_aniso_U_13
_atom_site_aniso_U_12
O1 0.0219(4) 0.0246(4) 0.0203(4) -0.0103(3) 0.0133(3) -0.0108(3)
O2 0.0182(4) 0.0255(4) 0.0187(4) -0.0072(3) 0.0115(3) -0.0099(3)
N1 0.0128(4) 0.0239(5) 0.0186(4) -0.0105(4) 0.0090(3) -0.0079(3)
N2 0.0101(4) 0.0240(5) 0.0104(4) -0.0024(3) 0.0024(3) 0.0038(3)
N3 0.0087(4) 0.0132(4) 0.0105(4) -0.0008(3) 0.0030(3) -0.0005(3)
C1 0.0137(4) 0.0184(5) 0.0119(4) -0.0015(4) 0.0060(4) -0.0021(4)
C2 0.0098(4) 0.0195(5) 0.0112(4) -0.0054(3) 0.0040(3) -0.0011(3)
C3 0.0150(5) 0.0138(4) 0.0120(4) -0.0012(3) 0.0050(4) 0.0030(4)
C4 0.0119(4) 0.0117(4) 0.0122(4) -0.0005(3) 0.0047(4) 0.0001(3)
C5 0.0078(7) 0.0138(8) 0.0110(7) 0.0016(6) 0.0014(5) 0.0015(6)
C5A 0.010(2) 0.034(4) 0.019(3) -0.001(3) -0.0011(18) 0.004(2)
C6A 0.019(3) 0.035(3) 0.025(3) -0.007(2) 0.000(2) 0.007(2)
C6 0.0112(7) 0.0300(9) 0.0145(7) -0.0017(6) 0.0043(5) 0.0072(6)
C7 0.0130(5) 0.0314(6) 0.0136(5) -0.0053(4) 0.0022(4) 0.0014(4)
C8 0.0254(5) 0.0163(5) 0.0140(5) 0.0023(4) 0.0073(4) 0.0028(4)
C9 0.0125(5) 0.0252(5) 0.0215(5) 0.0036(4) 0.0060(4) -0.0041(4)
C10 0.0141(4) 0.0140(4) 0.0115(4) 0.0017(3) 0.0036(4) 0.0002(3)
C11 0.0160(5) 0.0197(5) 0.0115(4) -0.0011(4) 0.0034(4) 0.0011(4)
C12 0.0212(5) 0.0154(5) 0.0186(5) 0.0002(4) 0.0057(4) 0.0055(4)

loop_
_atom_type_symbol
_atom_type_description
_atom_type_scat_dispersion_real
_atom_type_scat_dispersion_imag
_atom_type_scat_source
C C 0.0033 0.0016 'International Tables Vol C Tables 4.2.6.8 and 6.1.1.4'
H H 0.0000 0.0000 'International Tables Vol C Tables 4.2.6.8 and 6.1.1.4'
N N 0.0061 0.0033 'International Tables Vol C Tables 4.2.6.8 and 6.1.1.4'
O O 0.0106 0.0060 'International Tables Vol C Tables 4.2.6.8 and 6.1.1.4'

loop_
_geom_angle_atom_site_label_1
_geom_angle_atom_site_label_2
_geom_angle_atom_site_label_3
_geom_angle
C2 N1 C1 119.83(9)
C2 N2 C3 109.21(8)
C2 N2 C5 130.61(11)
C2 N2 C5A 110.4(3)
C3 N2 C5 119.96(11)
C3 N2 C5A 140.0(3)
C2 N3 C4 108.58(8)
C2 N3 C10 122.25(9)
C4 N3 C10 129.07(8)
O1 C1 O2 129.78(10)
O1 C1 N1 115.74(9)
O2 C1 N1 114.48(9)
N2 C2 N1 126.55(9)
N2 C2 N3 107.96(9)
N3 C2 N1 125.40(10)
N2 C3 C8 122.53(9)
C4 C3 N2 107.15(9)
C4 C3 C8 130.29(10)
N3 C4 C9 124.94(9)
C3 C4 N3 107.03(9)
C3 C4 C9 128.02(10)
N2 C5 C6 111.46(13)
N2 C5 C7 109.65(12)
C7 C5 C6 112.54(14)
C6A C5A N2 105.0(5)
C7 C5A N2 113.1(4)
C7 C5A C6A 122.0(5)
N3 C10 C11 110.66(8)
N3 C10 C12 111.89(8)
C12 C10 C11 113.86(9)

loop_
_geom_bond_atom_site_label_1
_geom_bond_atom_site_label_2
_geom_bond_distance
O1 C1 1.2437(13)
O2 C1 1.2536(13)
N1 C1 1.4386(13)
N1 C2 1.3668(14)
N2 C2 1.3441(14)
N2 C3 1.3859(14)
N2 C5 1.497(2)
N2 C5A 1.541(6)
N3 C2 1.3506(13)
N3 C4 1.3962(13)
N3 C10 1.4832(13)
C3 C4 1.3615(14)
C3 C8 1.4907(15)
C4 C9 1.4915(14)
C5 C6 1.537(2)
C5 C7 1.525(2)
C5A C6A 1.472(9)
C5A C7 1.420(7)
C10 C11 1.5243(14)
C10 C12 1.5215(15)
